data_8104453
loop_
_publ_author_name
'von Schnering, H.G.'
'Peters, K.'
'Somer, M.'
'Blase, W.'
'Cordier, G.'

_publ_section_title
;
 Crystal structure of cesium triantimonidoaluminate, Cs6 Al Sb3
;
_journal_name_full 'Zeitschrift fuer Kristallographie (149,1979-)'
_journal_page_first 283
_journal_page_last 284
_journal_volume 193
_journal_year 1990
_chemical_formula_sum 'Al Cs6 Sb3'
_chemical_name_systematic 'Cs6 (Al Sb3)'
_space_group_IT_number 11
_symmetry_space_group_name_Hall '-P 2yb'
_symmetry_space_group_name_H-M 'P 1 21/m 1'
_cell_angle_alpha 90
_cell_angle_beta 100.95
_cell_angle_gamma 90
_cell_formula_units_Z 2
_cell_length_a 10.8446
_cell_length_b 6.5069
_cell_length_c 12.7074
_cell_volume 880.368
_citation_journal_id_ASTM ZEKRDZ
_cod_data_source_file vonSchnering_ZEKRDZ_1990_1418.cif
_cod_data_source_block Al1Cs6Sb3
_cod_original_cell_volume 880.3684
_cod_original_formula_sum 'Al1 Cs6 Sb3'
_cod_database_code 8104453

loop_
_symmetry_equiv_pos_as_xyz
x,y,z
-x,y+1/2,-z
-x,-y,-z
x,-y-1/2,z

loop_
_atom_site_label
_atom_site_type_symbol
_atom_site_fract_x
_atom_site_fract_y
_atom_site_fract_z
_atom_site_occupancy
_atom_site_U_iso_or_equiv
Cs1 Cs+1 -0.38141 0.25 0.17409 1 0.0
Cs4 Cs+1 0.25488 0.25 0.28314 1 0.0
Al1 Al+3 -0.1756 -0.25 0.22086 1 0.0
Cs3 Cs+1 -0.04237 0.25 0.42298 1 0.0
Sb3 Sb-3 -0.31167 -0.25 0.37526 1 0.0
Cs6 Cs+1 -0.40115 0.25 -0.13432 1 0.0
Cs2 Cs+1 -0.36842 0.25 0.51904 1 0.0
Sb1 Sb-3 0.07013 -0.25 0.26789 1 0.0
Cs5 Cs+1 -0.05255 0.25 0.0518 1 0.0
Sb2 Sb-3 -0.28737 -0.25 0.01883 1 0.0
